data_7031068
loop_
_publ_author_name
'David, B.'
'Monkowius, U.'
'Rust, J.'
'Lehmann, C. W.'
'Hyzak, L.'
'Mohr, F.'

_publ_section_title
;
 Gold(iii) compounds containing a chelating, dicarbanionic ligand derived
 from 4,4'-di-tert-butylbiphenyl.
;
_journal_issue 28
_journal_name_full 'Dalton transactions (Cambridge, England : 2003)'
_journal_page_first 11059
_journal_page_last 11066
_journal_paper_doi 10.1039/c4dt00778f
_journal_volume 43
_journal_year 2014
_chemical_compound_source dichloromethane,diethylether
_chemical_formula_moiety '? C25 H34 N S2 AU'
_chemical_formula_sum 'C25 H34 Au N S2'
_chemical_formula_weight 609.62
_space_group_crystal_system monoclinic
_space_group_IT_number 14
_space_group_name_Hall '-P 2yn'
_space_group_name_H-M_alt 'P 1 21/n 1'
_symmetry_cell_setting monoclinic
_symmetry_Int_Tables_number 14
_symmetry_space_group_name_Hall '-P 2yn'
_symmetry_space_group_name_H-M 'P 1 21/n 1'
_atom_sites_solution_hydrogens geom
_atom_sites_solution_primary direct
_atom_sites_solution_secondary difmap
_audit_block_code BDB-010
_audit_creation_date 2012-05-09
_audit_creation_method
;
  Olex2 1.1
  (compiled 2011.11.01 svn.r2039, GUI svn.r3906)
;
_cell_angle_alpha 90.00
_cell_angle_beta 92.620(2)
_cell_angle_gamma 90.00
_cell_formula_units_Z 8
_cell_length_a 12.9679(15)
_cell_length_b 15.4271(18)
_cell_length_c 24.784(3)
_cell_measurement_reflns_used 9812
_cell_measurement_temperature 100
_cell_measurement_theta_max 36.5788
_cell_measurement_theta_min 2.6406
_cell_volume 4953.0(10)
_computing_cell_refinement 'SAINT software (Bruker AXS, 2004)'
_computing_data_collection 'APEX2 (Bruker AXS, 2008)'
_computing_data_reduction 'SAINT software (Bruker AXS, 2004)'
_computing_molecular_graphics 'DIAMOND (Crystal Impact GbR, 2005)'
_computing_publication_material
;
O. V. Dolomanov, L. J. Bourhis, R. J. Gildea, J. A. K. Howard and H. Puschmann,
OLEX2: a complete structure solution, refinement and analysis program.
J. Appl. Cryst. (2009). 42, 339-341.
;
_computing_structure_refinement 'SHELXL-97 (G. M. Sheldrick, 2008)'
_computing_structure_solution 'SHELXS-97 (G. M. Sheldrick, 2008)'
_diffrn_ambient_temperature 100
_diffrn_detector_area_resol_mean 66.67
_diffrn_measured_fraction_theta_full 0.999
_diffrn_measured_fraction_theta_max 0.984
_diffrn_measurement_device_type 'Bruker-AXS Kappa Mach3 APEX-II'
_diffrn_measurement_method 'CCD \f- and \w-scans'
_diffrn_radiation_monochromator 'Incoatec Helios mirrors'
_diffrn_radiation_source '0.2 x 2mm^2^ focus rotating anode'
_diffrn_radiation_type Mo-K\a
_diffrn_radiation_wavelength 0.71073
_diffrn_reflns_av_R_equivalents 0.0292
_diffrn_reflns_av_unetI/netI 0.0182
_diffrn_reflns_limit_h_max 21
_diffrn_reflns_limit_h_min -21
_diffrn_reflns_limit_k_max 25
_diffrn_reflns_limit_k_min -25
_diffrn_reflns_limit_l_max 41
_diffrn_reflns_limit_l_min -39
_diffrn_reflns_number 188248
_diffrn_reflns_theta_full 27.50
_diffrn_reflns_theta_max 36.57
_diffrn_reflns_theta_min 2.59
_diffrn_source_current 30.0
_diffrn_source_power 1.5
_diffrn_source_voltage 50.0
_exptl_absorpt_coefficient_mu 6.120
_exptl_absorpt_correction_T_max 0.71096
_exptl_absorpt_correction_T_min 0.49655
_exptl_absorpt_correction_type gaussian
_exptl_absorpt_process_details 'SADABS (Bruker AXS, 2008)'
_exptl_crystal_colour colourless
_exptl_crystal_density_diffrn 1.635
_exptl_crystal_description plate
_exptl_crystal_F_000 2416
_exptl_crystal_size_max 0.106
_exptl_crystal_size_mid 0.084
_exptl_crystal_size_min 0.060
_refine_diff_density_max 0.947
_refine_diff_density_min -0.589
_refine_diff_density_rms 0.096
_refine_ls_extinction_method none
_refine_ls_goodness_of_fit_ref 1.030
_refine_ls_hydrogen_treatment constr
_refine_ls_matrix_type full
_refine_ls_number_parameters 539
_refine_ls_number_reflns 24059
_refine_ls_number_restraints 0
_refine_ls_restrained_S_all 1.030
_refine_ls_R_factor_all 0.0236
_refine_ls_R_factor_gt 0.0158
_refine_ls_shift/su_max 0.009
_refine_ls_shift/su_mean 0.000
_refine_ls_structure_factor_coef Fsqd
_refine_ls_weighting_details 'calc w=1/[\s^2^(Fo^2^)+(0.0120P)^2^+2.2863P] where P=(Fo^2^+2Fc^2^)/3'
_refine_ls_weighting_scheme calc
_refine_ls_wR_factor_gt 0.0310
_refine_ls_wR_factor_ref 0.0328
_reflns_number_gt 21040
_reflns_number_total 24059
_reflns_threshold_expression >2sigma(I)
_cod_data_source_file c4dt00778f1.cif
_cod_data_source_block 8
_cod_depositor_comments
;
The following automatic conversions were performed:

'_symmetry_cell_setting' value 'MONOCLINIC' changed to 'monoclinic'
according to
/usr/data/users/saulius/crontab/automatic-downloads/rss-feeds/RSC/lib/dictionaries/cif_core.dic
dictionary named 'cif_core.dic' version 2.4.2 from 2011-04-26.

Automatic conversion script
Id: cif_fix_values 2281 2013-09-26 08:29:07Z andrius 

 Adding full bibliography for 7031068--7031072.cif.
;
_cod_original_cell_volume 4953.1(10)
_cod_original_sg_symbol_Hall '-p 2yn'
_cod_original_sg_symbol_H-M P21/n
_cod_database_code 7031068

loop_
_space_group_symop_id
_space_group_symop_operation_xyz
1 'x, y, z'
2 '-x+1/2, y+1/2, -z+1/2'
3 '-x, -y, -z'
4 'x-1/2, -y-1/2, z-1/2'

loop_
_atom_site_label
_atom_site_type_symbol
_atom_site_fract_x
_atom_site_fract_y
_atom_site_fract_z
_atom_site_U_iso_or_equiv
_atom_site_adp_type
_atom_site_occupancy
_atom_site_symmetry_multiplicity
_atom_site_calc_flag
_atom_site_refinement_flags
Au1 Au 0.430645(3) 0.233623(3) 0.241514(2) 0.01056(1) Uani 1 1 d .
Au2 Au 0.428162(3) 0.525344(3) 0.710364(2) 0.01101(1) Uani 1 1 d .
S1 S 0.31477(2) 0.339260(18) 0.203570(11) 0.01272(5) Uani 1 1 d .
S2 S 0.37921(2) 0.319298(19) 0.316238(12) 0.01387(5) Uani 1 1 d .
S3 S 0.31245(2) 0.620793(19) 0.660165(12) 0.01470(5) Uani 1 1 d .
S4 S 0.37239(2) 0.629056(18) 0.773885(12) 0.01346(5) Uani 1 1 d .
N1 N 0.24324(8) 0.44123(6) 0.28127(4) 0.01395(17) Uani 1 1 d .
N2 N 0.23089(8) 0.73623(6) 0.72823(4) 0.01543(18) Uani 1 1 d .
C1 C 0.30330(9) 0.37599(7) 0.26908(5) 0.01248(18) Uani 1 1 d .
C2 C 0.17579(10) 0.48314(8) 0.23910(5) 0.0174(2) Uani 1 1 d .
H2A H 0.2151 0.4927 0.2073 0.021 Uiso 1 1 calc R
H2B H 0.1543 0.5393 0.2521 0.021 Uiso 1 1 calc R
C3 C 0.08045(10) 0.43005(9) 0.22332(6) 0.0213(2) Uani 1 1 d .
H3A H 0.0411 0.4593 0.1951 0.032 Uiso 1 1 calc R
H3B H 0.0389 0.4233 0.2541 0.032 Uiso 1 1 calc R
H3C H 0.1010 0.3740 0.2108 0.032 Uiso 1 1 calc R
C4 C 0.23823(10) 0.47286(8) 0.33718(5) 0.0181(2) Uani 1 1 d .
H4A H 0.2303 0.5354 0.3368 0.022 Uiso 1 1 calc R
H4B H 0.3025 0.4593 0.3569 0.022 Uiso 1 1 calc R
C5 C 0.14928(11) 0.43259(10) 0.36596(6) 0.0253(3) Uani 1 1 d .
H5A H 0.0853 0.4479 0.3474 0.038 Uiso 1 1 calc R
H5B H 0.1496 0.4537 0.4024 0.038 Uiso 1 1 calc R
H5C H 0.1567 0.3707 0.3663 0.038 Uiso 1 1 calc R
C6 C 0.53140(8) 0.14703(7) 0.27630(5) 0.01218(18) Uani 1 1 d .
C7 C 0.55342(9) 0.13835(7) 0.33148(5) 0.01452(19) Uani 1 1 d .
H7 H 0.5187 0.1727 0.3556 0.017 Uiso 1 1 calc R
C8 C 0.62753(9) 0.07828(7) 0.35130(5) 0.01477(19) Uani 1 1 d .
C9 C 0.67939(9) 0.02938(8) 0.31361(5) 0.0161(2) Uani 1 1 d .
H9 H 0.7298 -0.0097 0.3258 0.019 Uiso 1 1 calc R
C10 C 0.65781(9) 0.03750(7) 0.25853(5) 0.0149(2) Uani 1 1 d .
H10 H 0.6935 0.0039 0.2344 0.018 Uiso 1 1 calc R
C11 C 0.58301(9) 0.09573(7) 0.23917(5) 0.01261(18) Uani 1 1 d .
C12 C 0.55027(9) 0.10946(7) 0.18226(5) 0.01278(18) Uani 1 1 d .
C13 C 0.59132(9) 0.07007(8) 0.13740(5) 0.0165(2) Uani 1 1 d .
H13 H 0.6454 0.0308 0.1420 0.020 Uiso 1 1 calc R
C14 C 0.55142(10) 0.08946(8) 0.08561(5) 0.0172(2) Uani 1 1 d .
H14 H 0.5803 0.0632 0.0561 0.021 Uiso 1 1 calc R
C15 C 0.46938(9) 0.14715(7) 0.07673(5) 0.0150(2) Uani 1 1 d .
C16 C 0.42958(9) 0.18726(7) 0.12229(5) 0.01477(19) Uani 1 1 d .
H16 H 0.3749 0.2260 0.1177 0.018 Uiso 1 1 calc R
C17 C 0.47014(9) 0.17020(7) 0.17389(5) 0.01261(18) Uani 1 1 d .
C18 C 0.64780(10) 0.06254(9) 0.41191(5) 0.0193(2) Uani 1 1 d .
C19 C 0.58118(15) -0.01388(13) 0.42840(7) 0.0399(4) Uani 1 1 d .
H19A H 0.5097 -0.0005 0.4207 0.060 Uiso 1 1 calc R
H19B H 0.5923 -0.0246 0.4664 0.060 Uiso 1 1 calc R
H19C H 0.5997 -0.0645 0.4085 0.060 Uiso 1 1 calc R
C20 C 0.76194(12) 0.04169(13) 0.42475(6) 0.0335(4) Uani 1 1 d .
H20A H 0.7788 -0.0128 0.4086 0.050 Uiso 1 1 calc R
H20B H 0.7743 0.0382 0.4632 0.050 Uiso 1 1 calc R
H20C H 0.8041 0.0866 0.4105 0.050 Uiso 1 1 calc R
C21 C 0.62164(17) 0.14227(12) 0.44514(7) 0.0417(5) Uani 1 1 d .
H21A H 0.6599 0.1912 0.4329 0.062 Uiso 1 1 calc R
H21B H 0.6396 0.1316 0.4826 0.062 Uiso 1 1 calc R
H21C H 0.5491 0.1541 0.4408 0.062 Uiso 1 1 calc R
C22 C 0.42111(11) 0.16521(8) 0.02031(5) 0.0189(2) Uani 1 1 d .
C23 C 0.49384(12) 0.14010(9) -0.02415(5) 0.0249(3) Uani 1 1 d .
H23A H 0.5573 0.1719 -0.0193 0.037 Uiso 1 1 calc R
H23B H 0.4618 0.1536 -0.0588 0.037 Uiso 1 1 calc R
H23C H 0.5080 0.0791 -0.0221 0.037 Uiso 1 1 calc R
C24 C 0.32156(12) 0.11197(11) 0.01269(6) 0.0297(3) Uani 1 1 d .
H24A H 0.3374 0.0514 0.0164 0.045 Uiso 1 1 calc R
H24B H 0.2908 0.1226 -0.0227 0.045 Uiso 1 1 calc R
H24C H 0.2742 0.1286 0.0395 0.045 Uiso 1 1 calc R
C25 C 0.39490(15) 0.26185(10) 0.01347(6) 0.0307(3) Uani 1 1 d .
H25A H 0.3406 0.2769 0.0368 0.046 Uiso 1 1 calc R
H25B H 0.3727 0.2730 -0.0234 0.046 Uiso 1 1 calc R
H25C H 0.4550 0.2960 0.0227 0.046 Uiso 1 1 calc R
C31 C 0.29552(9) 0.67160(7) 0.72158(5) 0.01324(19) Uani 1 1 d .
C32 C 0.21611(10) 0.77239(8) 0.78256(5) 0.0183(2) Uani 1 1 d .
H32A H 0.1909 0.8314 0.7788 0.022 Uiso 1 1 calc R
H32B H 0.2823 0.7744 0.8024 0.022 Uiso 1 1 calc R
C33 C 0.14097(11) 0.72037(9) 0.81482(6) 0.0222(2) Uani 1 1 d .
H33A H 0.1364 0.7455 0.8501 0.033 Uiso 1 1 calc R
H33B H 0.1649 0.6617 0.8183 0.033 Uiso 1 1 calc R
H33C H 0.0741 0.7210 0.7965 0.033 Uiso 1 1 calc R
C34 C 0.16742(11) 0.77066(8) 0.68232(6) 0.0207(2) Uani 1 1 d .
H34A H 0.2059 0.7664 0.6498 0.025 Uiso 1 1 calc R
H34B H 0.1535 0.8315 0.6886 0.025 Uiso 1 1 calc R
C35 C 0.06595(11) 0.72281(10) 0.67373(6) 0.0261(3) Uani 1 1 d .
H35A H 0.0257 0.7298 0.7050 0.039 Uiso 1 1 calc R
H35B H 0.0792 0.6623 0.6681 0.039 Uiso 1 1 calc R
H35C H 0.0287 0.7460 0.6426 0.039 Uiso 1 1 calc R
C36 C 0.52502(9) 0.45380(7) 0.75903(5) 0.01290(18) Uani 1 1 d .
C37 C 0.54374(9) 0.46887(7) 0.81390(5) 0.01400(19) Uani 1 1 d .
H37 H 0.5073 0.5122 0.8309 0.017 Uiso 1 1 calc R
C38 C 0.61686(9) 0.41961(8) 0.84404(5) 0.01450(19) Uani 1 1 d .
C39 C 0.66887(10) 0.35428(8) 0.81710(5) 0.0167(2) Uani 1 1 d .
H39 H 0.7172 0.3204 0.8363 0.020 Uiso 1 1 calc R
C40 C 0.65005(9) 0.33875(8) 0.76228(5) 0.0157(2) Uani 1 1 d .
H40 H 0.6855 0.2947 0.7455 0.019 Uiso 1 1 calc R
C41 C 0.57863(9) 0.38858(7) 0.73237(5) 0.01290(18) Uani 1 1 d .
C42 C 0.54930(9) 0.37925(7) 0.67472(5) 0.01311(19) Uani 1 1 d .
C43 C 0.58900(9) 0.31822(8) 0.63958(5) 0.0161(2) Uani 1 1 d .
H43 H 0.6431 0.2823 0.6513 0.019 Uiso 1 1 calc R
C44 C 0.54767(10) 0.31119(8) 0.58707(5) 0.0172(2) Uani 1 1 d .
H44 H 0.5752 0.2706 0.5640 0.021 Uiso 1 1 calc R
C45 C 0.46571(10) 0.36350(8) 0.56775(5) 0.0160(2) Uani 1 1 d .
C46 C 0.42971(9) 0.42725(8) 0.60271(5) 0.0154(2) Uani 1 1 d .
H46 H 0.3771 0.4644 0.5906 0.018 Uiso 1 1 calc R
C47 C 0.47135(9) 0.43588(7) 0.65523(5) 0.01328(19) Uani 1 1 d .
C48 C 0.64337(10) 0.43730(8) 0.90399(5) 0.0180(2) Uani 1 1 d .
C49 C 0.57745(12) 0.51014(11) 0.92635(6) 0.0276(3) Uani 1 1 d .
H49A H 0.5059 0.4943 0.9228 0.041 Uiso 1 1 calc R
H49B H 0.5884 0.5625 0.9065 0.041 Uiso 1 1 calc R
H49C H 0.5967 0.5193 0.9638 0.041 Uiso 1 1 calc R
C50 C 0.62578(14) 0.35505(10) 0.93683(6) 0.0309(3) Uani 1 1 d .
H50A H 0.6670 0.3088 0.9234 0.046 Uiso 1 1 calc R
H50B H 0.5542 0.3392 0.9336 0.046 Uiso 1 1 calc R
H50C H 0.6452 0.3655 0.9741 0.046 Uiso 1 1 calc R
C51 C 0.75775(11) 0.46375(11) 0.91084(6) 0.0281(3) Uani 1 1 d .
H51A H 0.7685 0.5170 0.8918 0.042 Uiso 1 1 calc R
H51B H 0.8001 0.4191 0.8965 0.042 Uiso 1 1 calc R
H51C H 0.7759 0.4717 0.9485 0.042 Uiso 1 1 calc R
C52 C 0.41880(11) 0.34819(9) 0.51074(5) 0.0211(2) Uani 1 1 d .
C53 C 0.50131(13) 0.36307(10) 0.46915(6) 0.0281(3) Uani 1 1 d .
H53A H 0.5594 0.3260 0.4773 0.042 Uiso 1 1 calc R
H53B H 0.5232 0.4225 0.4705 0.042 Uiso 1 1 calc R
H53C H 0.4729 0.3500 0.4336 0.042 Uiso 1 1 calc R
C54 C 0.32776(14) 0.40847(12) 0.49692(7) 0.0358(4) Uani 1 1 d .
H54A H 0.3510 0.4676 0.4980 0.054 Uiso 1 1 calc R
H54B H 0.2755 0.4004 0.5227 0.054 Uiso 1 1 calc R
H54C H 0.2996 0.3953 0.4614 0.054 Uiso 1 1 calc R
C55 C 0.37939(13) 0.25438(10) 0.50642(7) 0.0297(3) Uani 1 1 d .
H55A H 0.3259 0.2458 0.5314 0.045 Uiso 1 1 calc R
H55B H 0.4353 0.2151 0.5148 0.045 Uiso 1 1 calc R
H55C H 0.3523 0.2436 0.4703 0.045 Uiso 1 1 calc R

loop_
_atom_site_aniso_label
_atom_site_aniso_U_11
_atom_site_aniso_U_22
_atom_site_aniso_U_33
_atom_site_aniso_U_23
_atom_site_aniso_U_13
_atom_site_aniso_U_12
Au1 0.01022(2) 0.01045(2) 0.01104(2) -0.00052(1) 0.00067(1) 0.00083(1)
Au2 0.01056(2) 0.01097(2) 0.01149(2) -0.00034(1) 0.00028(1) 0.00023(1)
S1 0.01343(11) 0.01269(10) 0.01208(11) 0.00021(9) 0.00091(9) 0.00172(9)
S2 0.01395(12) 0.01554(11) 0.01208(12) -0.00126(9) 0.00020(9) 0.00229(9)
S3 0.01494(12) 0.01564(11) 0.01345(12) 0.00022(9) 0.00004(9) 0.00232(9)
S4 0.01277(12) 0.01400(11) 0.01356(12) -0.00150(9) 0.00016(9) 0.00020(9)
N1 0.0133(4) 0.0125(4) 0.0162(4) -0.0012(3) 0.0019(3) 0.0012(3)
N2 0.0140(4) 0.0124(4) 0.0199(5) -0.0002(3) 0.0012(4) 0.0008(3)
C1 0.0116(4) 0.0116(4) 0.0143(5) -0.0005(3) 0.0017(4) -0.0011(3)
C2 0.0176(5) 0.0145(5) 0.0201(6) 0.0013(4) 0.0014(4) 0.0041(4)
C3 0.0159(5) 0.0222(6) 0.0256(6) -0.0010(5) -0.0029(5) 0.0037(4)
C4 0.0181(5) 0.0182(5) 0.0181(5) -0.0057(4) 0.0023(4) 0.0029(4)
C5 0.0203(6) 0.0377(8) 0.0183(6) -0.0026(5) 0.0045(5) 0.0002(5)
C6 0.0109(4) 0.0116(4) 0.0139(5) -0.0001(3) -0.0004(4) 0.0005(3)
C7 0.0143(5) 0.0147(4) 0.0145(5) -0.0014(4) 0.0002(4) 0.0023(4)
C8 0.0149(5) 0.0149(4) 0.0143(5) -0.0005(4) -0.0018(4) 0.0010(4)
C9 0.0149(5) 0.0156(5) 0.0176(5) 0.0000(4) -0.0017(4) 0.0036(4)
C10 0.0137(5) 0.0150(5) 0.0160(5) -0.0020(4) 0.0005(4) 0.0026(4)
C11 0.0122(5) 0.0131(4) 0.0125(5) -0.0010(4) 0.0008(4) 0.0003(3)
C12 0.0121(5) 0.0125(4) 0.0138(5) -0.0012(4) 0.0005(4) 0.0000(3)
C13 0.0159(5) 0.0168(5) 0.0168(5) -0.0027(4) 0.0011(4) 0.0031(4)
C14 0.0197(5) 0.0181(5) 0.0140(5) -0.0028(4) 0.0031(4) 0.0023(4)
C15 0.0178(5) 0.0146(5) 0.0127(5) -0.0006(4) 0.0010(4) -0.0005(4)
C16 0.0157(5) 0.0139(4) 0.0148(5) -0.0005(4) 0.0006(4) 0.0011(4)
C17 0.0124(5) 0.0136(4) 0.0119(5) -0.0009(3) 0.0008(4) -0.0004(3)
C18 0.0210(6) 0.0227(6) 0.0140(5) 0.0005(4) -0.0024(4) 0.0047(4)
C19 0.0463(10) 0.0525(11) 0.0206(7) 0.0112(7) -0.0008(7) -0.0168(8)
C20 0.0258(7) 0.0536(10) 0.0205(7) 0.0036(7) -0.0062(5) 0.0103(7)
C21 0.0622(12) 0.0432(9) 0.0185(7) -0.0084(6) -0.0097(7) 0.0247(9)
C22 0.0252(6) 0.0187(5) 0.0129(5) -0.0001(4) 0.0004(4) 0.0026(4)
C23 0.0348(8) 0.0258(6) 0.0144(6) 0.0015(5) 0.0044(5) 0.0038(5)
C24 0.0270(7) 0.0425(8) 0.0189(6) 0.0005(6) -0.0058(5) -0.0049(6)
C25 0.0499(10) 0.0246(6) 0.0175(6) 0.0031(5) 0.0003(6) 0.0130(6)
C31 0.0118(5) 0.0119(4) 0.0161(5) -0.0001(4) 0.0016(4) -0.0006(3)
C32 0.0190(5) 0.0144(5) 0.0216(6) -0.0031(4) 0.0033(4) 0.0012(4)
C33 0.0227(6) 0.0200(5) 0.0245(6) -0.0020(5) 0.0072(5) -0.0008(5)
C34 0.0218(6) 0.0177(5) 0.0225(6) 0.0024(4) -0.0012(5) 0.0059(4)
C35 0.0189(6) 0.0357(7) 0.0234(7) -0.0012(5) -0.0036(5) 0.0045(5)
C36 0.0128(5) 0.0126(4) 0.0132(5) 0.0006(4) 0.0000(4) -0.0003(3)
C37 0.0141(5) 0.0144(4) 0.0135(5) -0.0008(4) 0.0003(4) -0.0004(4)
C38 0.0146(5) 0.0156(5) 0.0132(5) 0.0015(4) -0.0011(4) -0.0020(4)
C39 0.0161(5) 0.0172(5) 0.0167(5) 0.0011(4) -0.0029(4) 0.0015(4)
C40 0.0157(5) 0.0150(5) 0.0163(5) -0.0009(4) -0.0002(4) 0.0020(4)
C41 0.0127(5) 0.0128(4) 0.0132(5) -0.0004(4) 0.0002(4) -0.0006(3)
C42 0.0120(5) 0.0135(4) 0.0139(5) -0.0001(4) 0.0007(4) -0.0006(3)
C43 0.0157(5) 0.0165(5) 0.0160(5) -0.0015(4) 0.0011(4) 0.0031(4)
C44 0.0188(5) 0.0174(5) 0.0154(5) -0.0034(4) 0.0017(4) 0.0021(4)
C45 0.0179(5) 0.0175(5) 0.0126(5) -0.0015(4) 0.0003(4) -0.0003(4)
C46 0.0160(5) 0.0161(5) 0.0140(5) 0.0000(4) -0.0003(4) 0.0013(4)
C47 0.0140(5) 0.0128(4) 0.0132(5) -0.0007(4) 0.0016(4) 0.0001(4)
C48 0.0187(5) 0.0218(5) 0.0132(5) 0.0009(4) -0.0022(4) -0.0013(4)
C49 0.0305(7) 0.0364(8) 0.0156(6) -0.0072(5) -0.0030(5) 0.0061(6)
C50 0.0433(9) 0.0312(7) 0.0178(6) 0.0067(5) -0.0020(6) -0.0050(6)
C51 0.0214(6) 0.0422(8) 0.0201(6) -0.0051(6) -0.0049(5) -0.0047(6)
C52 0.0239(6) 0.0241(6) 0.0148(5) -0.0042(4) -0.0033(4) 0.0027(5)
C53 0.0386(8) 0.0314(7) 0.0143(6) -0.0014(5) 0.0013(5) -0.0005(6)
C54 0.0380(9) 0.0440(9) 0.0241(7) -0.0096(7) -0.0140(6) 0.0160(7)
C55 0.0298(7) 0.0321(7) 0.0268(7) -0.0089(6) -0.0024(6) -0.0067(6)

loop_
_atom_type_symbol
_atom_type_description
_atom_type_scat_dispersion_real
_atom_type_scat_dispersion_imag
_atom_type_scat_source
C C 0.0033 0.0016 'International Tables Vol C Tables 4.2.6.8 and 6.1.1.4'
H H 0.0000 0.0000 'International Tables Vol C Tables 4.2.6.8 and 6.1.1.4'
N N 0.0061 0.0033 'International Tables Vol C Tables 4.2.6.8 and 6.1.1.4'
S S 0.1246 0.1234 'International Tables Vol C Tables 4.2.6.8 and 6.1.1.4'
Au Au -2.0133 8.8022 'International Tables Vol C Tables 4.2.6.8 and 6.1.1.4'

loop_
_exptl_crystal_face_index_h
_exptl_crystal_face_index_k
_exptl_crystal_face_index_l
_exptl_crystal_face_perp_dist
2.00 1.00 -1.00 0.0600
-2.00 -1.00 1.00 0.0600
-1.00 1.00 2.00 0.0500
1.00 -1.00 -2.00 0.0710
1.00 -1.00 2.00 0.0300
-1.00 1.00 -2.00 0.0300
0.00 -1.00 -1.00 0.0700
0.00 1.00 1.00 0.0600

loop_
_geom_angle_atom_site_label_1
_geom_angle_atom_site_label_2
_geom_angle_atom_site_label_3
_geom_angle
S1 Au1 S2 74.610(12)
C6 Au1 S1 177.64(3)
C6 Au1 S2 103.36(3)
C17 Au1 S1 100.52(3)
C17 Au1 S2 174.81(3)
C17 Au1 C6 81.47(5)
S4 Au2 S3 74.315(13)
C36 Au2 S3 174.08(3)
C36 Au2 S4 99.85(3)
C36 Au2 C47 81.29(5)
C47 Au2 S3 104.57(3)
C47 Au2 S4 178.26(3)
C1 S1 Au1 86.18(4)
C1 S2 Au1 85.79(4)
C31 S3 Au2 85.63(4)
C31 S4 Au2 86.64(4)
C1 N1 C2 120.58(10)
C1 N1 C4 121.40(10)
C4 N1 C2 117.99(9)
C31 N2 C32 120.61(11)
C31 N2 C34 120.83(11)
C34 N2 C32 118.46(10)
S2 C1 S1 113.40(6)
N1 C1 S1 122.83(9)
N1 C1 S2 123.77(9)
N1 C2 C3 113.19(10)
N1 C4 C5 111.95(11)
C7 C6 Au1 125.41(8)
C7 C6 C11 120.46(10)
C11 C6 Au1 114.09(8)
C6 C7 C8 120.85(10)
C7 C8 C18 122.02(11)
C9 C8 C7 117.66(11)
C9 C8 C18 120.24(11)
C10 C9 C8 121.86(11)
C9 C10 C11 120.26(11)
C6 C11 C12 114.95(10)
C10 C11 C6 118.88(11)
C10 C11 C12 126.17(10)
C13 C12 C11 126.77(10)
C13 C12 C17 118.62(11)
C17 C12 C11 114.60(10)
C12 C13 C14 120.11(11)
C13 C14 C15 121.98(11)
C14 C15 C16 117.30(11)
C14 C15 C22 122.44(11)
C16 C15 C22 120.24(11)
C17 C16 C15 121.31(11)
C12 C17 Au1 114.35(8)
C16 C17 Au1 124.88(8)
C16 C17 C12 120.61(10)
C8 C18 C20 110.93(11)
C19 C18 C8 108.10(11)
C19 C18 C20 109.56(13)
C21 C18 C8 111.63(11)
C21 C18 C19 109.57(14)
C21 C18 C20 107.05(13)
C15 C22 C23 111.79(11)
C15 C22 C24 108.75(11)
C15 C22 C25 110.87(11)
C23 C22 C24 108.55(11)
C23 C22 C25 107.84(11)
C24 C22 C25 108.97(13)
S4 C31 S3 113.25(6)
N2 C31 S3 123.94(9)
N2 C31 S4 122.81(9)
N2 C32 C33 113.17(10)
N2 C34 C35 112.57(11)
C37 C36 Au2 124.51(8)
C37 C36 C41 120.78(11)
C41 C36 Au2 114.61(8)
C36 C37 C38 120.91(11)
C37 C38 C48 122.36(11)
C39 C38 C37 117.69(11)
C39 C38 C48 119.92(11)
C40 C39 C38 121.57(11)
C39 C40 C41 120.56(11)
C36 C41 C42 114.58(10)
C40 C41 C36 118.47(11)
C40 C41 C42 126.92(10)
C43 C42 C41 125.89(11)
C43 C42 C47 118.99(11)
C47 C42 C41 115.08(10)
C44 C43 C42 119.96(11)
C43 C44 C45 121.96(11)
C44 C45 C46 117.44(11)
C44 C45 C52 119.32(11)
C46 C45 C52 123.24(11)
C47 C46 C45 121.20(11)
C42 C47 Au2 113.94(8)
C46 C47 Au2 125.78(9)
C46 C47 C42 120.27(10)
C38 C48 C51 109.03(10)
C49 C48 C38 112.15(11)
C49 C48 C51 108.45(12)
C50 C48 C38 109.59(11)
C50 C48 C49 108.47(12)
C50 C48 C51 109.10(12)
C45 C52 C53 109.66(11)
C45 C52 C55 109.05(12)
C53 C52 C55 109.48(12)
C54 C52 C45 112.51(11)
C54 C52 C53 108.25(13)
C54 C52 C55 107.83(13)

loop_
_geom_bond_atom_site_label_1
_geom_bond_atom_site_label_2
_geom_bond_distance
Au1 S1 2.3810(3)
Au1 S2 2.3947(3)
Au1 C6 2.0328(11)
Au1 C17 2.0267(11)
Au2 S3 2.4077(3)
Au2 S4 2.3802(3)
Au2 C36 2.0277(12)
Au2 C47 2.0386(11)
S1 C1 1.7324(12)
S2 C1 1.7306(12)
S3 C31 1.7350(12)
S4 C31 1.7281(12)
N1 C1 1.3161(14)
N1 C2 1.4804(16)
N1 C4 1.4735(16)
N2 C31 1.3177(15)
N2 C32 1.4780(17)
N2 C34 1.4727(17)
C2 C3 1.5193(18)
C4 C5 1.5167(19)
C6 C7 1.3907(16)
C6 C11 1.4061(15)
C7 C8 1.4073(16)
C8 C9 1.3969(17)
C8 C18 1.5327(17)
C9 C10 1.3866(17)
C10 C11 1.3913(16)
C11 C12 1.4697(16)
C12 C13 1.3938(16)
C12 C17 1.4075(16)
C13 C14 1.3944(18)
C14 C15 1.3968(17)
C15 C16 1.4064(16)
C15 C22 1.5312(18)
C16 C17 1.3855(17)
C18 C19 1.528(2)
C18 C20 1.534(2)
C18 C21 1.527(2)
C22 C23 1.5324(18)
C22 C24 1.535(2)
C22 C25 1.5368(19)
C32 C33 1.5178(18)
C34 C35 1.515(2)
C36 C37 1.3901(16)
C36 C41 1.4050(16)
C37 C38 1.4035(17)
C38 C39 1.3992(17)
C38 C48 1.5341(17)
C39 C40 1.3901(17)
C40 C41 1.3913(16)
C41 C42 1.4687(16)
C42 C43 1.3968(16)
C42 C47 1.4049(16)
C43 C44 1.3890(18)
C44 C45 1.4013(18)
C45 C46 1.4046(16)
C45 C52 1.5310(18)
C46 C47 1.3925(17)
C48 C49 1.5310(19)
C48 C50 1.5302(19)
C48 C51 1.5403(19)
C52 C53 1.536(2)
C52 C54 1.529(2)
C52 C55 1.537(2)

loop_
_cod_changelog_entry_id
_cod_changelog_entry_author
_cod_changelog_entry_date
_cod_changelog_entry_text
1 'Vaitkus, Antanas' 2022-06-28T20:35:00+03:00
;
 Removed the '_chemical_name_systematic' data item that had an incorrect value.
;
